data_4319824
loop_
_publ_author_name
'Konrad Herbst'
'Magda Monari'
'Michael Brorson'

_publ_section_title
;
 Heterobimetallic, Cubane-like Mo3S4M' Cluster Cores Containing the Noble
 Metals M' = Ru, Os, Rh, Ir. Unprecedented Tri(\m-carbonyl) Bridge Between
 Ruthenium Atoms in [{(\h5-Cp')3Mo3S4Ru}2(\m-CO)3]2+
;
_journal_name_full 'Inorganic Chemistry'
_journal_page_first 2979
_journal_page_last 2985
_journal_paper_doi 10.1021/ic001129c
_journal_volume 40
_journal_year 2001
_chemical_formula_sum 'C43 H43 Cl Mo3 O3 P Rh S5'
_chemical_formula_weight 1225.22
_chemical_name_systematic
;
 ?
;
_space_group_IT_number 2
_symmetry_cell_setting triclinic
_symmetry_space_group_name_Hall '-P 1'
_symmetry_space_group_name_H-M 'P -1'
_atom_sites_solution_hydrogens geom
_atom_sites_solution_primary direct
_atom_sites_solution_secondary difmap
_audit_creation_method SHELXL-97
_cell_angle_alpha 86.354(4)
_cell_angle_beta 88.273(4)
_cell_angle_gamma 69.430(4)
_cell_formula_units_Z 2
_cell_length_a 10.0581(11)
_cell_length_b 13.9250(15)
_cell_length_c 17.7511(18)
_cell_measurement_temperature 293(2)
_cell_volume 2322.9(4)
_computing_cell_refinement 'Bruker SMART'
_computing_data_collection 'Bruker SMART'
_computing_data_reduction 'Bruker SHELXTL'
_computing_structure_refinement 'SHELXL-97 (Sheldrick, 1997)'
_computing_structure_solution 'SHELXS-97 (Sheldrick, 1990)'
_diffrn_ambient_temperature 293(2)
_diffrn_measured_fraction_theta_full 0.898
_diffrn_measured_fraction_theta_max 0.898
_diffrn_measurement_device_type 'CCD area detector'
_diffrn_measurement_method 'phi and omega scans'
_diffrn_radiation_monochromator graphite
_diffrn_radiation_source 'fine-focus sealed tube'
_diffrn_radiation_type MoK\a
_diffrn_radiation_wavelength 0.71073
_diffrn_reflns_av_R_equivalents 0.0937
_diffrn_reflns_av_sigmaI/netI 0.2586
_diffrn_reflns_limit_h_max 15
_diffrn_reflns_limit_h_min -15
_diffrn_reflns_limit_k_max 21
_diffrn_reflns_limit_k_min -22
_diffrn_reflns_limit_l_max 27
_diffrn_reflns_limit_l_min -27
_diffrn_reflns_number 38299
_diffrn_reflns_theta_full 34.22
_diffrn_reflns_theta_max 34.22
_diffrn_reflns_theta_min 1.15
_exptl_absorpt_coefficient_mu 1.494
_exptl_absorpt_correction_T_max 1.00
_exptl_absorpt_correction_T_min 0.69
_exptl_absorpt_correction_type SADABS
_exptl_crystal_colour black
_exptl_crystal_density_diffrn 1.752
_exptl_crystal_density_method 'not measured'
_exptl_crystal_description parallelepiped
_exptl_crystal_F_000 1216
_exptl_crystal_size_max 0.32
_exptl_crystal_size_mid 0.25
_exptl_crystal_size_min 0.20
_refine_diff_density_max 0.718
_refine_diff_density_min -0.878
_refine_diff_density_rms 0.112
_refine_ls_extinction_method none
_refine_ls_goodness_of_fit_ref 0.756
_refine_ls_hydrogen_treatment mixed
_refine_ls_matrix_type full
_refine_ls_number_parameters 467
_refine_ls_number_reflns 17296
_refine_ls_number_restraints 8
_refine_ls_restrained_S_all 0.756
_refine_ls_R_factor_all 0.1962
_refine_ls_R_factor_gt 0.0464
_refine_ls_shift/su_max 0.003
_refine_ls_shift/su_mean 0.001
_refine_ls_structure_factor_coef Fsqd
_refine_ls_weighting_details 'calc w=1/[\s^2^(Fo^2^)+(0.0221P)^2^+0.0000P] where P=(Fo^2^+2Fc^2^)/3'
_refine_ls_weighting_scheme calc
_refine_ls_wR_factor_gt 0.0716
_refine_ls_wR_factor_ref 0.0895
_reflns_number_gt 5864
_reflns_number_total 17296
_reflns_threshold_expression >2sigma(I)
_cod_data_source_file ic001129c_3.cif
_cod_data_source_block morh
_cod_depositor_comments
;
The following automatic conversions were performed:

'_symmetry_cell_setting' value 'Triclinic' changed to 'triclinic'
according to the built-in table from CIF Core dictionary named
'cif_core.dic' version 2.4.1 from 2010-06-29.

Automatic conversion script
Id: cif_fix_values 1646 2011-03-28 12:23:43Z adriana 
;
_cod_database_code 4319824

loop_
_symmetry_equiv_pos_as_xyz
'x, y, z'
'-x, -y, -z'

loop_
_atom_site_label
_atom_site_type_symbol
_atom_site_fract_x
_atom_site_fract_y
_atom_site_fract_z
_atom_site_U_iso_or_equiv
_atom_site_adp_type
_atom_site_occupancy
_atom_site_symmetry_multiplicity
_atom_site_calc_flag
_atom_site_refinement_flags
_atom_site_disorder_assembly
_atom_site_disorder_group
Rh1 Rh 0.17958(4) 0.25379(3) 0.205683(19) 0.03563(10) Uani 1 1 d . . .
Mo1 Mo 0.19041(4) 0.18008(3) 0.36478(2) 0.04195(11) Uani 1 1 d . . .
Mo2 Mo 0.03083(4) 0.39018(3) 0.32588(2) 0.03600(10) Uani 1 1 d . . .
Mo3 Mo 0.33191(4) 0.31544(3) 0.31698(2) 0.04289(12) Uani 1 1 d . . .
S1 S -0.00438(12) 0.24567(8) 0.28400(6) 0.0404(3) Uani 1 1 d . . .
S2 S 0.37983(12) 0.14904(9) 0.28142(7) 0.0457(3) Uani 1 1 d . A .
S3 S 0.19053(13) 0.32380(9) 0.42375(6) 0.0470(3) Uani 1 1 d . A .
S4 S 0.17018(12) 0.42083(9) 0.22931(6) 0.0410(3) Uani 1 1 d . A .
Cl1 Cl 0.32617(13) 0.27987(10) 0.10333(7) 0.0562(3) Uani 1 1 d . . .
P1 P 0.12019(12) 0.15447(9) 0.12044(6) 0.0357(3) Uani 1 1 d . . .
C1 C 0.1559(7) 0.0208(3) 0.38922(19) 0.0763(18) Uani 1 1 d G . .
H1 H 0.1345 -0.0138 0.3509 0.092 Uiso 1 1 calc R . .
C2 C 0.2942(5) 0.0095(3) 0.4134(3) 0.088(2) Uani 1 1 d G . .
H2 H 0.3793 -0.0337 0.3936 0.106 Uiso 1 1 calc R . .
C3 C 0.2797(5) 0.0759(4) 0.4730(3) 0.087(2) Uani 1 1 d G . .
H3 H 0.3537 0.0837 0.4992 0.104 Uiso 1 1 calc R . .
C4 C 0.1325(6) 0.1282(3) 0.48571(19) 0.0682(16) Uani 1 1 d G . .
H4 H 0.0932 0.1763 0.5216 0.082 Uiso 1 1 calc R . .
C5 C 0.0560(4) 0.0942(4) 0.4339(3) 0.0748(19) Uani 1 1 d GD . .
C6 C -0.0996(7) 0.1230(5) 0.4316(4) 0.143(3) Uani 1 1 d D . .
H6A H -0.1275 0.0732 0.4615 0.214 Uiso 1 1 calc R . .
H6B H -0.1289 0.1250 0.3804 0.214 Uiso 1 1 calc R . .
H6C H -0.1438 0.1894 0.4515 0.214 Uiso 1 1 calc R . .
C7 C -0.2162(3) 0.4542(2) 0.3446(2) 0.0588(15) Uani 1 1 d G . .
H7 H -0.2706 0.4128 0.3405 0.071 Uiso 1 1 calc R . .
C8 C -0.1491(4) 0.4655(3) 0.41096(17) 0.0585(14) Uani 1 1 d G . .
H8 H -0.1518 0.4328 0.4581 0.070 Uiso 1 1 calc R . .
C9 C -0.0770(3) 0.5353(3) 0.3928(2) 0.0614(15) Uani 1 1 d G . .
H9 H -0.0243 0.5565 0.4260 0.074 Uiso 1 1 calc R . .
C10 C -0.0997(3) 0.5672(2) 0.3152(2) 0.0573(14) Uani 1 1 d G . .
H10 H -0.0644 0.6129 0.2886 0.069 Uiso 1 1 calc R . .
C11 C -0.1857(3) 0.5170(3) 0.28541(16) 0.0553(14) Uani 1 1 d GD . .
C12 C -0.2382(6) 0.5343(5) 0.2062(3) 0.107(2) Uani 1 1 d D . .
H12A H -0.3207 0.5957 0.2020 0.161 Uiso 1 1 calc R . .
H12B H -0.2625 0.4768 0.1929 0.161 Uiso 1 1 calc R . .
H12C H -0.1653 0.5416 0.1726 0.161 Uiso 1 1 calc R . .
C13 C 0.4432(9) 0.4404(5) 0.3054(6) 0.050(2) Uani 0.56 1 d PG A 1
H13 H 0.3915 0.5075 0.2885 0.059 Uiso 0.56 1 calc PR A 1
C14 C 0.5220(11) 0.3594(9) 0.2594(3) 0.072(3) Uani 0.56 1 d PG A 1
H14 H 0.5310 0.3642 0.2071 0.087 Uiso 0.56 1 calc PR A 1
C15 C 0.5847(9) 0.2700(6) 0.3072(6) 0.073(3) Uani 0.56 1 d PG A 1
H15 H 0.6420 0.2058 0.2917 0.088 Uiso 0.56 1 calc PR A 1
C16 C 0.5447(10) 0.2956(7) 0.3828(4) 0.068(3) Uani 0.56 1 d PG A 1
H16 H 0.5711 0.2512 0.4255 0.082 Uiso 0.56 1 calc PR A 1
C17 C 0.4572(9) 0.4010(7) 0.3816(5) 0.061(3) Uani 0.56 1 d PGD A 1
C18 C 0.4114(14) 0.4593(11) 0.4468(7) 0.177(5) Uani 0.56 1 d PD A 1
H18A H 0.3526 0.5282 0.4316 0.265 Uiso 0.56 1 calc PR A 1
H18B H 0.4927 0.4605 0.4731 0.265 Uiso 0.56 1 calc PR A 1
H18C H 0.3581 0.4284 0.4794 0.265 Uiso 0.56 1 calc PR A 1
C19 C 0.0649(3) 0.2227(2) 0.02859(13) 0.0391(11) Uani 1 1 d G . .
C20 C 0.0035(3) 0.3292(2) 0.02526(15) 0.0574(14) Uani 1 1 d G . .
H20 H -0.0021 0.3649 0.0685 0.069 Uiso 1 1 calc R . .
C21 C -0.0495(3) 0.38232(18) -0.04263(19) 0.0733(17) Uani 1 1 d G . .
H21 H -0.0906 0.4536 -0.0449 0.088 Uiso 1 1 calc R . .
C22 C -0.0411(3) 0.3289(3) -0.10720(14) 0.0658(16) Uani 1 1 d G . .
H22 H -0.0766 0.3645 -0.1526 0.079 Uiso 1 1 calc R . .
C23 C 0.0203(3) 0.2224(3) -0.10387(13) 0.0598(14) Uani 1 1 d G . .
H23 H 0.0259 0.1867 -0.1471 0.072 Uiso 1 1 calc R . .
C24 C 0.0733(3) 0.16929(18) -0.03598(17) 0.0500(13) Uani 1 1 d G . .
H24 H 0.1144 0.0980 -0.0338 0.060 Uiso 1 1 calc R . .
C25 C 0.2615(3) 0.03273(19) 0.09890(15) 0.0402(11) Uani 1 1 d G . .
C26 C 0.2278(3) -0.0494(3) 0.07579(16) 0.0555(14) Uani 1 1 d G . .
H26 H 0.1333 -0.0439 0.0724 0.067 Uiso 1 1 calc R . .
C27 C 0.3354(4) -0.1399(2) 0.05778(16) 0.0701(17) Uani 1 1 d G . .
H27 H 0.3129 -0.1948 0.0423 0.084 Uiso 1 1 calc R . .
C28 C 0.4767(4) -0.1481(2) 0.06287(16) 0.0744(18) Uani 1 1 d G . .
H28 H 0.5487 -0.2086 0.0508 0.089 Uiso 1 1 calc R . .
C29 C 0.5104(3) -0.0660(3) 0.08597(17) 0.0612(15) Uani 1 1 d G . .
H29 H 0.6049 -0.0715 0.0894 0.073 Uiso 1 1 calc R . .
C30 C 0.4028(3) 0.0245(2) 0.10399(15) 0.0509(13) Uani 1 1 d G . .
H30 H 0.4253 0.0794 0.1194 0.061 Uiso 1 1 calc R . .
C31 C -0.0292(3) 0.1127(2) 0.14745(15) 0.0349(10) Uani 1 1 d G . .
C32 C -0.0078(3) 0.0337(2) 0.20283(15) 0.0465(12) Uani 1 1 d G . .
H32 H 0.0814 0.0018 0.2241 0.056 Uiso 1 1 calc R . .
C33 C -0.1199(4) 0.00235(19) 0.22643(15) 0.0531(13) Uani 1 1 d G . .
H33 H -0.1057 -0.0505 0.2635 0.064 Uiso 1 1 calc R . .
C34 C -0.2534(3) 0.0500(3) 0.19466(18) 0.0589(14) Uani 1 1 d G . .
H34 H -0.3284 0.0290 0.2105 0.071 Uiso 1 1 calc R . .
C35 C -0.2747(2) 0.1290(2) 0.13928(18) 0.0640(15) Uani 1 1 d G . .
H35 H -0.3640 0.1609 0.1180 0.077 Uiso 1 1 calc R . .
C36 C -0.1626(3) 0.16036(19) 0.11567(14) 0.0494(13) Uani 1 1 d G . .
H36 H -0.1769 0.2132 0.0786 0.059 Uiso 1 1 calc R . .
C47 C 0.4147(10) 0.4432(7) 0.3539(8) 0.050(2) Uani 0.44 1 d PG A 2
H47 H 0.3530 0.5061 0.3693 0.059 Uiso 0.44 1 calc PR A 2
C48 C 0.4766(14) 0.3532(13) 0.4014(4) 0.072(3) Uani 0.44 1 d PG A 2
H48 H 0.4625 0.3468 0.4532 0.087 Uiso 0.44 1 calc PR A 2
C49 C 0.5637(13) 0.2746(7) 0.3558(10) 0.073(3) Uani 0.44 1 d PG A 2
H49 H 0.6167 0.2077 0.3725 0.088 Uiso 0.44 1 calc PR A 2
C50 C 0.5556(15) 0.3160(12) 0.2802(7) 0.068(3) Uani 0.44 1 d PG A 2
H50 H 0.6025 0.2811 0.2387 0.082 Uiso 0.44 1 calc PR A 2
C51 C 0.4635(15) 0.4202(11) 0.2790(6) 0.061(3) Uani 0.44 1 d PG A 2
C52 C 0.4116(18) 0.5078(14) 0.2186(11) 0.177(5) Uani 0.44 1 d P A 2
H52A H 0.4507 0.4836 0.1704 0.265 Uiso 0.44 1 calc PR A 2
H52B H 0.4415 0.5632 0.2308 0.265 Uiso 0.44 1 calc PR A 2
H52C H 0.3098 0.5316 0.2165 0.265 Uiso 0.44 1 calc PR A 2
S5 P 0.14298(15) 0.72470(11) 0.35466(8) 0.0514(4) Uani 1 1 d . . .
O1 O 0.1478(4) 0.6687(3) 0.4239(2) 0.0798(11) Uani 1 1 d . . .
O2 O 0.0397(4) 0.8232(3) 0.3551(2) 0.1030(14) Uani 1 1 d . . .
O3 O 0.1317(5) 0.6716(4) 0.2917(2) 0.1174(17) Uani 1 1 d . . .
C40 C 0.6878(6) 0.8215(4) 0.3163(4) 0.103(2) Uani 1 1 d . . .
H40A H 0.6610 0.8945 0.3194 0.154 Uiso 1 1 calc R . .
H40B H 0.7329 0.8019 0.2684 0.154 Uiso 1 1 calc R . .
H40C H 0.7526 0.7870 0.3562 0.154 Uiso 1 1 calc R . .
C41 C 0.5544(6) 0.7913(4) 0.3240(3) 0.0667(16) Uani 1 1 d D . .
C42 C 0.5277(6) 0.7453(4) 0.3900(3) 0.0723(17) Uani 1 1 d D . .
H42 H 0.5931 0.7287 0.4289 0.087 Uiso 1 1 calc R . .
C43 C 0.4031(6) 0.7231(4) 0.3996(3) 0.0630(15) Uani 1 1 d D . .
H43 H 0.3857 0.6928 0.4452 0.076 Uiso 1 1 calc R . .
C44 C 0.3067(5) 0.7452(3) 0.3431(3) 0.0462(12) Uani 1 1 d D . .
C45 C 0.3351(6) 0.7891(4) 0.2755(3) 0.0662(16) Uani 1 1 d D . .
H45 H 0.2718 0.8033 0.2356 0.079 Uiso 1 1 calc R . .
C46 C 0.4546(5) 0.8114(4) 0.2675(2) 0.0819(19) Uani 1 1 d D . .
H46 H 0.4711 0.8419 0.2217 0.098 Uiso 1 1 calc R . .
C100 C 0.5681(5) 0.4151(4) 0.0128(2) 0.187(4) Uiso 0.94 1 d PR . .
C101 C 0.5681(5) 0.4646(4) 0.0691(2) 0.249(6) Uiso 0.94 1 d PR . .
C102 C 0.5281(5) 0.5584(4) 0.0388(2) 0.290(7) Uiso 0.94 1 d PR . .

loop_
_atom_site_aniso_label
_atom_site_aniso_U_11
_atom_site_aniso_U_22
_atom_site_aniso_U_33
_atom_site_aniso_U_23
_atom_site_aniso_U_13
_atom_site_aniso_U_12
Rh1 0.0366(2) 0.0422(2) 0.0333(2) -0.00625(17) 0.00045(17) -0.01972(18)
Mo1 0.0522(3) 0.0359(2) 0.0367(2) -0.00340(19) 0.0010(2) -0.0138(2)
Mo2 0.0380(2) 0.0355(2) 0.0371(2) -0.00626(18) -0.00118(19) -0.01535(19)
Mo3 0.0388(3) 0.0475(3) 0.0468(3) -0.0079(2) -0.0090(2) -0.0190(2)
S1 0.0459(7) 0.0441(7) 0.0395(7) -0.0112(6) 0.0074(6) -0.0251(6)
S2 0.0408(7) 0.0475(8) 0.0461(8) -0.0080(6) -0.0020(6) -0.0112(6)
S3 0.0570(8) 0.0457(8) 0.0371(7) -0.0099(6) -0.0076(6) -0.0146(6)
S4 0.0419(7) 0.0406(7) 0.0454(7) -0.0014(6) -0.0013(6) -0.0208(6)
Cl1 0.0582(8) 0.0734(9) 0.0484(8) -0.0082(7) 0.0128(6) -0.0374(7)
P1 0.0363(7) 0.0406(7) 0.0320(7) -0.0059(5) -0.0028(5) -0.0147(6)
C1 0.138(6) 0.053(4) 0.054(4) 0.010(3) -0.011(4) -0.054(4)
C2 0.114(6) 0.042(4) 0.089(5) 0.013(4) 0.013(4) -0.006(4)
C3 0.083(5) 0.088(5) 0.076(5) 0.037(4) -0.003(4) -0.021(4)
C4 0.104(5) 0.060(4) 0.041(3) 0.006(3) 0.006(3) -0.032(4)
C5 0.054(4) 0.068(4) 0.097(5) 0.049(4) -0.002(4) -0.025(3)
C6 0.133(7) 0.147(7) 0.154(7) 0.077(6) -0.002(6) -0.070(6)
C7 0.033(3) 0.046(3) 0.095(4) -0.011(3) 0.010(3) -0.011(2)
C8 0.050(3) 0.058(4) 0.055(4) -0.008(3) 0.017(3) -0.003(3)
C9 0.055(3) 0.054(3) 0.072(4) -0.030(3) 0.001(3) -0.011(3)
C10 0.053(3) 0.038(3) 0.079(4) -0.014(3) 0.005(3) -0.012(3)
C11 0.035(3) 0.057(3) 0.060(4) -0.006(3) -0.005(3) 0.002(3)
C12 0.087(5) 0.118(6) 0.089(5) -0.007(4) -0.042(4) 0.002(4)
C13 0.048(5) 0.071(5) 0.051(6) -0.022(5) 0.007(5) -0.045(4)
C14 0.046(6) 0.099(9) 0.091(7) -0.030(6) 0.004(5) -0.045(6)
C15 0.044(5) 0.098(6) 0.083(9) 0.014(7) -0.025(6) -0.034(4)
C16 0.031(5) 0.086(7) 0.097(7) -0.066(5) 0.020(5) -0.024(5)
C17 0.069(7) 0.084(7) 0.050(5) -0.015(5) -0.015(5) -0.048(6)
C18 0.105(10) 0.202(14) 0.236(15) 0.017(12) 0.008(10) -0.074(9)
C19 0.038(3) 0.048(3) 0.035(3) 0.003(2) -0.003(2) -0.020(2)
C20 0.082(4) 0.049(3) 0.044(3) -0.002(3) -0.011(3) -0.026(3)
C21 0.106(5) 0.056(4) 0.059(4) 0.014(3) -0.023(3) -0.030(3)
C22 0.081(4) 0.079(4) 0.041(3) 0.015(3) -0.019(3) -0.034(3)
C23 0.077(4) 0.064(4) 0.038(3) -0.006(3) -0.009(3) -0.023(3)
C24 0.061(3) 0.052(3) 0.038(3) -0.006(3) -0.007(3) -0.021(3)
C25 0.045(3) 0.045(3) 0.028(3) -0.003(2) 0.000(2) -0.013(2)
C26 0.063(4) 0.052(3) 0.050(3) -0.015(3) 0.000(3) -0.017(3)
C27 0.089(5) 0.057(4) 0.053(4) -0.024(3) -0.007(3) -0.008(3)
C28 0.079(5) 0.069(4) 0.047(3) -0.008(3) 0.013(3) 0.010(3)
C29 0.045(3) 0.068(4) 0.058(4) 0.000(3) 0.006(3) -0.005(3)
C30 0.052(3) 0.055(3) 0.041(3) 0.001(2) 0.005(3) -0.014(3)
C31 0.041(3) 0.036(3) 0.032(2) -0.008(2) -0.001(2) -0.018(2)
C32 0.047(3) 0.042(3) 0.052(3) -0.003(2) -0.005(2) -0.017(2)
C33 0.060(3) 0.046(3) 0.058(3) 0.001(3) -0.002(3) -0.026(3)
C34 0.058(4) 0.075(4) 0.059(4) -0.007(3) 0.008(3) -0.043(3)
C35 0.040(3) 0.082(4) 0.071(4) -0.003(3) -0.006(3) -0.022(3)
C36 0.048(3) 0.060(3) 0.041(3) 0.003(2) -0.009(2) -0.020(3)
C47 0.048(5) 0.071(5) 0.051(6) -0.022(5) 0.007(5) -0.045(4)
C48 0.046(6) 0.099(9) 0.091(7) -0.030(6) 0.004(5) -0.045(6)
C49 0.044(5) 0.098(6) 0.083(9) 0.014(7) -0.025(6) -0.034(4)
C50 0.031(5) 0.086(7) 0.097(7) -0.066(5) 0.020(5) -0.024(5)
C51 0.069(7) 0.084(7) 0.050(5) -0.015(5) -0.015(5) -0.048(6)
C52 0.105(10) 0.202(14) 0.236(15) 0.017(12) 0.008(10) -0.074(9)
S5 0.0548(9) 0.0564(9) 0.0494(9) -0.0001(7) -0.0045(7) -0.0276(8)
O1 0.073(3) 0.101(3) 0.073(3) 0.023(2) 0.001(2) -0.045(2)
O2 0.058(3) 0.107(3) 0.145(4) 0.023(3) -0.011(3) -0.036(3)
O3 0.144(4) 0.184(5) 0.084(3) -0.048(3) 0.016(3) -0.126(4)
C40 0.070(4) 0.074(4) 0.172(7) -0.013(4) 0.035(4) -0.037(4)
C41 0.061(4) 0.040(3) 0.094(5) -0.001(3) 0.029(3) -0.016(3)
C42 0.062(4) 0.071(4) 0.092(5) 0.006(3) -0.014(3) -0.034(3)
C43 0.074(4) 0.067(4) 0.055(4) 0.018(3) -0.012(3) -0.036(3)
C44 0.058(3) 0.043(3) 0.038(3) -0.002(2) 0.001(3) -0.019(3)
C45 0.080(4) 0.080(4) 0.046(3) 0.011(3) -0.001(3) -0.040(3)
C46 0.108(6) 0.084(5) 0.064(4) 0.005(4) 0.021(4) -0.051(4)

loop_
_atom_type_symbol
_atom_type_description
_atom_type_scat_dispersion_real
_atom_type_scat_dispersion_imag
_atom_type_scat_source
C C 0.0033 0.0016 'International Tables Vol C Tables 4.2.6.8 and 6.1.1.4'
H H 0.0000 0.0000 'International Tables Vol C Tables 4.2.6.8 and 6.1.1.4'
O O 0.0106 0.0060 'International Tables Vol C Tables 4.2.6.8 and 6.1.1.4'
P P 0.1023 0.0942 'International Tables Vol C Tables 4.2.6.8 and 6.1.1.4'
S S 0.1246 0.1234 'International Tables Vol C Tables 4.2.6.8 and 6.1.1.4'
Cl Cl 0.1484 0.1585 'International Tables Vol C Tables 4.2.6.8 and 6.1.1.4'
Mo Mo -1.6832 0.6857 'International Tables Vol C Tables 4.2.6.8 and 6.1.1.4'
Rh Rh -1.1178 0.9187 'International Tables Vol C Tables 4.2.6.8 and 6.1.1.4'

loop_
_geom_angle_atom_site_label_1
_geom_angle_atom_site_label_2
_geom_angle_atom_site_label_3
_geom_angle
_geom_angle_site_symmetry_1
_geom_angle_site_symmetry_3
_geom_angle_publ_flag
S1 Rh1 P1 89.69(4) . . ?
S1 Rh1 S4 98.85(4) . . ?
P1 Rh1 S4 144.76(4) . . ?
S1 Rh1 Cl1 166.43(5) . . ?
P1 Rh1 Cl1 83.19(4) . . ?
S4 Rh1 Cl1 80.82(4) . . ?
S1 Rh1 S2 99.83(4) . . ?
P1 Rh1 S2 110.60(4) . . ?
S4 Rh1 S2 101.57(4) . . ?
Cl1 Rh1 S2 93.49(4) . . ?
S1 Rh1 Mo3 96.80(3) . . ?
P1 Rh1 Mo3 161.24(3) . . ?
S4 Rh1 Mo3 51.49(3) . . ?
Cl1 Rh1 Mo3 93.56(3) . . ?
S2 Rh1 Mo3 51.00(3) . . ?
S1 Rh1 Mo1 51.31(3) . . ?
P1 Rh1 Mo1 115.59(3) . . ?
S4 Rh1 Mo1 95.86(3) . . ?
Cl1 Rh1 Mo1 142.24(3) . . ?
S2 Rh1 Mo1 50.02(3) . . ?
Mo3 Rh1 Mo1 57.802(14) . . ?
S1 Rh1 Mo2 50.79(3) . . ?
P1 Rh1 Mo2 136.10(3) . . ?
S4 Rh1 Mo2 49.66(3) . . ?
Cl1 Rh1 Mo2 130.48(3) . . ?
S2 Rh1 Mo2 96.20(3) . . ?
Mo3 Rh1 Mo2 58.181(14) . . ?
Mo1 Rh1 Mo2 57.893(14) . . ?
S2 Mo1 S3 103.27(5) . . ?
S2 Mo1 C3 105.70(14) . . ?
S3 Mo1 C3 90.89(13) . . ?
S2 Mo1 S1 102.15(4) . . ?
S3 Mo1 S1 103.18(4) . . ?
C3 Mo1 S1 144.87(10) . . ?
S2 Mo1 C4 141.04(13) . . ?
S3 Mo1 C4 83.68(10) . . ?
C3 Mo1 C4 35.4 . . ?
S1 Mo1 C4 113.63(14) . . ?
S2 Mo1 C2 87.97(9) . . ?
S3 Mo1 C2 125.09(16) . . ?
C3 Mo1 C2 35.3 . . ?
S1 Mo1 C2 127.01(16) . . ?
C4 Mo1 C2 58.6 . . ?
S2 Mo1 C5 141.09(13) . . ?
S3 Mo1 C5 111.68(15) . . ?
C3 Mo1 C5 58.5 . . ?
S1 Mo1 C5 86.36(10) . . ?
C4 Mo1 C5 35.1 . . ?
C2 Mo1 C5 58.3 . . ?
S2 Mo1 C1 106.30(14) . . ?
S3 Mo1 C1 141.96(10) . . ?
C3 Mo1 C1 58.4 . . ?
S1 Mo1 C1 93.46(13) . . ?
C4 Mo1 C1 58.3 . . ?
C2 Mo1 C1 35.0 . . ?
C5 Mo1 C1 34.8 . . ?
S2 Mo1 Mo3 52.76(3) . . ?
S3 Mo1 Mo3 52.69(3) . . ?
C3 Mo1 Mo3 115.75(9) . . ?
S1 Mo1 Mo3 98.07(3) . . ?
C4 Mo1 Mo3 131.37(12) . . ?
C2 Mo1 Mo3 127.00(13) . . ?
C5 Mo1 Mo3 164.31(14) . . ?
C1 Mo1 Mo3 157.82(16) . . ?
S2 Mo1 Mo2 101.59(3) . . ?
S3 Mo1 Mo2 52.07(3) . . ?
C3 Mo1 Mo2 138.30(15) . . ?
S1 Mo1 Mo2 52.26(3) . . ?
C4 Mo1 Mo2 112.10(10) . . ?
C2 Mo1 Mo2 170.40(8) . . ?
C5 Mo1 Mo2 113.04(10) . . ?
C1 Mo1 Mo2 139.86(16) . . ?
Mo3 Mo1 Mo2 60.167(16) . . ?
S2 Mo1 Rh1 53.27(3) . . ?
S3 Mo1 Rh1 100.79(3) . . ?
C3 Mo1 Rh1 157.68(15) . . ?
S1 Mo1 Rh1 50.44(3) . . ?
C4 Mo1 Rh1 163.98(14) . . ?
C2 Mo1 Rh1 126.77(12) . . ?
C5 Mo1 Rh1 131.22(11) . . ?
C1 Mo1 Rh1 115.96(8) . . ?
Mo3 Mo1 Rh1 60.171(13) . . ?
Mo2 Mo1 Rh1 61.387(13) . . ?
S4 Mo2 C8 144.94(9) . . ?
S4 Mo2 C9 111.46(11) . . ?
C8 Mo2 C9 35.7 . . ?
S4 Mo2 S3 103.00(5) . . ?
C8 Mo2 S3 90.71(9) . . ?
C9 Mo2 S3 88.92(9) . . ?
S4 Mo2 S1 100.11(4) . . ?
C8 Mo2 S1 107.93(11) . . ?
C9 Mo2 S1 142.58(9) . . ?
S3 Mo2 S1 103.42(4) . . ?
S4 Mo2 C7 131.23(11) . . ?
C8 Mo2 C7 35.5 . . ?
C9 Mo2 C7 59.0 . . ?
S3 Mo2 C7 123.00(11) . . ?
S1 Mo2 C7 85.24(8) . . ?
S4 Mo2 C10 86.39(8) . . ?
C8 Mo2 C10 59.0 . . ?
C9 Mo2 C10 35.4 . . ?
S3 Mo2 C10 119.64(11) . . ?
S1 Mo2 C10 133.87(10) . . ?
C7 Mo2 C10 58.6 . . ?
S4 Mo2 C11 96.90(10) . . ?
C8 Mo2 C11 58.8 . . ?
C9 Mo2 C11 58.7 . . ?
S3 Mo2 C11 146.66(8) . . ?
S1 Mo2 C11 99.01(9) . . ?
C7 Mo2 C11 35.0 . . ?
C10 Mo2 C11 35.0 . . ?
S4 Mo2 Mo3 52.58(3) . . ?
C8 Mo2 Mo3 139.50(10) . . ?
C9 Mo2 Mo3 117.30(8) . . ?
S3 Mo2 Mo3 52.27(3) . . ?
S1 Mo2 Mo3 97.54(3) . . ?
C7 Mo2 Mo3 174.93(10) . . ?
C10 Mo2 Mo3 120.98(7) . . ?
C11 Mo2 Mo3 147.50(10) . . ?
S4 Mo2 Mo1 99.67(3) . . ?
C8 Mo2 Mo1 113.94(7) . . ?
C9 Mo2 Mo1 135.13(10) . . ?
S3 Mo2 Mo1 52.05(3) . . ?
S1 Mo2 Mo1 52.53(3) . . ?
C7 Mo2 Mo1 120.22(8) . . ?
C10 Mo2 Mo1 170.52(10) . . ?
C11 Mo2 Mo1 149.13(10) . . ?
Mo3 Mo2 Mo1 59.251(14) . . ?
S4 Mo2 Rh1 51.56(3) . . ?
C8 Mo2 Rh1 157.20(11) . . ?
C9 Mo2 Rh1 162.03(11) . . ?
S3 Mo2 Rh1 100.22(3) . . ?
S1 Mo2 Rh1 50.19(3) . . ?
C7 Mo2 Rh1 125.00(9) . . ?
C10 Mo2 Rh1 128.37(9) . . ?
C11 Mo2 Rh1 113.09(7) . . ?
Mo3 Mo2 Rh1 59.656(13) . . ?
Mo1 Mo2 Rh1 60.719(14) . . ?
C49 Mo3 S3 108.0(5) . . ?
C49 Mo3 S2 91.1(3) . . ?
S3 Mo3 S2 102.93(4) . . ?
C49 Mo3 C48 35.66(16) . . ?
S3 Mo3 C48 82.3(2) . . ?
S2 Mo3 C48 121.3(4) . . ?
C49 Mo3 S4 141.3(3) . . ?
S3 Mo3 S4 102.06(4) . . ?
S2 Mo3 S4 105.60(4) . . ?
C48 Mo3 S4 130.8(4) . . ?
C49 Mo3 C50 35.64(18) . . ?
S3 Mo3 C50 141.1(3) . . ?
S2 Mo3 C50 93.3(3) . . ?
C48 Mo3 C50 59.2(2) . . ?
S4 Mo3 C50 107.3(4) . . ?
C49 Mo3 C47 59.08(18) . . ?
S3 Mo3 C47 93.7(3) . . ?
S2 Mo3 C47 149.4(2) . . ?
C48 Mo3 C47 35.38(12) . . ?
S4 Mo3 C47 95.7(3) . . ?
C50 Mo3 C47 58.9(2) . . ?
C49 Mo3 C51 59.1(2) . . ?
S3 Mo3 C51 128.5(4) . . ?
S2 Mo3 C51 125.2(4) . . ?
C48 Mo3 C51 58.89(18) . . ?
S4 Mo3 C51 83.2(3) . . ?
C50 Mo3 C51 35.36(18) . . ?
C47 Mo3 C51 35.21(14) . . ?
C49 Mo3 C13 59.7(3) . . ?
S3 Mo3 C13 115.0(3) . . ?
S2 Mo3 C13 137.2(3) . . ?
C48 Mo3 C13 50.2(3) . . ?
S4 Mo3 C13 85.82(18) . . ?
C50 Mo3 C13 44.5(3) . . ?
C47 Mo3 C13 22.0(3) . . ?
C51 Mo3 C13 13.5(3) . . ?
C49 Mo3 C17 44.9(3) . . ?
S3 Mo3 C17 88.41(19) . . ?
S2 Mo3 C17 135.4(2) . . ?
C48 Mo3 C17 17.0(3) . . ?
S4 Mo3 C17 114.0(3) . . ?
C50 Mo3 C17 56.6(3) . . ?
C47 Mo3 C17 18.4(3) . . ?
C51 Mo3 C17 45.5(3) . . ?
C13 Mo3 C17 34.80(11) . . ?
C49 Mo3 C14 49.9(3) . . ?
S3 Mo3 C14 146.1(2) . . ?
S2 Mo3 C14 102.8(3) . . ?
C48 Mo3 C14 65.5(3) . . ?
S4 Mo3 C14 91.9(2) . . ?
C50 Mo3 C14 16.3(4) . . ?
C47 Mo3 C14 53.8(3) . . ?
C51 Mo3 C14 22.6(3) . . ?
C13 Mo3 C14 34.70(12) . . ?
C17 Mo3 C14 57.68(15) . . ?
C49 Mo3 C16 13.8(4) . . ?
S3 Mo3 C16 96.1(2) . . ?
S2 Mo3 C16 100.8(2) . . ?
C48 Mo3 C16 22.6(3) . . ?
S4 Mo3 C16 143.42(17) . . ?
C50 Mo3 C16 45.7(3) . . ?
C47 Mo3 C16 51.3(3) . . ?
C51 Mo3 C16 60.8(3) . . ?
C13 Mo3 C16 57.67(14) . . ?
C17 Mo3 C16 34.67(11) . . ?
C14 Mo3 C16 57.47(15) . . ?
Rh1 S1 Mo2 79.03(4) . . ?
Rh1 S1 Mo1 78.25(4) . . ?
Mo2 S1 Mo1 75.20(4) . . ?
Mo1 S2 Mo3 74.78(4) . . ?
Mo1 S2 Rh1 76.71(4) . . ?
Mo3 S2 Rh1 74.94(4) . . ?
Mo1 S3 Mo2 75.88(4) . . ?
Mo1 S3 Mo3 74.68(4) . . ?
Mo2 S3 Mo3 75.49(4) . . ?
Mo2 S4 Mo3 75.80(4) . . ?
Mo2 S4 Rh1 78.78(4) . . ?
Mo3 S4 Rh1 75.97(4) . . ?
C19 P1 C31 102.58(14) . . ?
C19 P1 C25 105.15(14) . . ?
C31 P1 C25 102.44(14) . . ?
C19 P1 Rh1 112.86(11) . . ?
C31 P1 Rh1 116.36(10) . . ?
C25 P1 Rh1 115.86(11) . . ?
C2 C1 C5 108.0 . . ?
C2 C1 Mo1 71.61(14) . . ?
C5 C1 Mo1 72.41(13) . . ?
C1 C2 C3 108.0 . . ?
C1 C2 Mo1 73.41(14) . . ?
C3 C2 Mo1 71.61(13) . . ?
C4 C3 C2 108.0 . . ?
C4 C3 Mo1 72.77(14) . . ?
C2 C3 Mo1 73.08(13) . . ?
C3 C4 C5 108.0 . . ?
C3 C4 Mo1 71.86(14) . . ?
C5 C4 Mo1 73.48(14) . . ?
C4 C5 C1 108.0 . . ?
C4 C5 C6 125.9(5) . . ?
C1 C5 C6 125.9(5) . . ?
C4 C5 Mo1 71.46(13) . . ?
C1 C5 Mo1 72.75(13) . . ?
C6 C5 Mo1 125.6(3) . . ?
C8 C7 C11 108.0 . . ?
C8 C7 Mo2 71.00(12) . . ?
C11 C7 Mo2 73.29(12) . . ?
C9 C8 C7 108.0 . . ?
C9 C8 Mo2 72.18(12) . . ?
C7 C8 Mo2 73.54(12) . . ?
C10 C9 C8 108.0 . . ?
C10 C9 Mo2 73.57(12) . . ?
C8 C9 Mo2 72.10(12) . . ?
C9 C10 C11 108.0 . . ?
C9 C10 Mo2 70.99(12) . . ?
C11 C10 Mo2 73.23(12) . . ?
C7 C11 C10 108.0 . . ?
C7 C11 C12 127.8(4) . . ?
C10 C11 C12 124.1(4) . . ?
C7 C11 Mo2 71.67(12) . . ?
C10 C11 Mo2 71.73(12) . . ?
C12 C11 Mo2 124.6(3) . . ?
C17 C13 C14 108.0 . . ?
C17 C13 Mo3 72.7(3) . . ?
C14 C13 Mo3 73.2(3) . . ?
C15 C14 C13 108.0 . . ?
C15 C14 Mo3 73.2(3) . . ?
C13 C14 Mo3 72.1(3) . . ?
C16 C15 C14 108.0 . . ?
C16 C15 Mo3 72.4(3) . . ?
C14 C15 Mo3 72.3(3) . . ?
C15 C16 C17 108.0 . . ?
C15 C16 Mo3 73.1(3) . . ?
C17 C16 Mo3 72.1(3) . . ?
C16 C17 C13 108.0 . . ?
C16 C17 C18 125.0(10) . . ?
C13 C17 C18 126.3(10) . . ?
C16 C17 Mo3 73.3(3) . . ?
C13 C17 Mo3 72.5(3) . . ?
C18 C17 Mo3 127.4(7) . . ?
C20 C19 C24 120.0 . . ?
C20 C19 P1 118.80(19) . . ?
C24 C19 P1 121.01(19) . . ?
C21 C20 C19 120.0 . . ?
C22 C21 C20 120.0 . . ?
C23 C22 C21 120.0 . . ?
C22 C23 C24 120.0 . . ?
C23 C24 C19 120.0 . . ?
C26 C25 C30 120.0 . . ?
C26 C25 P1 120.6(2) . . ?
C30 C25 P1 119.4(2) . . ?
C27 C26 C25 120.0 . . ?
C28 C27 C26 120.0 . . ?
C27 C28 C29 120.0 . . ?
C30 C29 C28 120.0 . . ?
C29 C30 C25 120.0 . . ?
C32 C31 C36 120.0 . . ?
C32 C31 P1 118.46(18) . . ?
C36 C31 P1 121.51(18) . . ?
C31 C32 C33 120.0 . . ?
C34 C33 C32 120.0 . . ?
C33 C34 C35 120.0 . . ?
C36 C35 C34 120.0 . . ?
C35 C36 C31 120.0 . . ?
C48 C47 C51 108.0 . . ?
C48 C47 Mo3 71.5(4) . . ?
C51 C47 Mo3 72.4(5) . . ?
C49 C48 C47 108.0 . . ?
C49 C48 Mo3 71.7(4) . . ?
C47 C48 Mo3 73.2(4) . . ?
C48 C49 C50 108.0 . . ?
C48 C49 Mo3 72.6(4) . . ?
C50 C49 Mo3 72.7(5) . . ?
C49 C50 C51 108.0 . . ?
C49 C50 Mo3 71.6(4) . . ?
C51 C50 Mo3 73.1(4) . . ?
C50 C51 C47 108.0 . . ?
C50 C51 C52 135.3(15) . . ?
C47 C51 C52 116.7(15) . . ?
C50 C51 Mo3 71.5(4) . . ?
C47 C51 Mo3 72.3(4) . . ?
C52 C51 Mo3 122.5(9) . . ?
O2 S5 O1 111.9(3) . . ?
O2 S5 O3 112.5(3) . . ?
O1 S5 O3 113.6(3) . . ?
O2 S5 C44 105.0(2) . . ?
O1 S5 C44 107.5(2) . . ?
O3 S5 C44 105.6(2) . . ?
C42 C41 C46 116.8(5) . . ?
C42 C41 C40 119.9(6) . . ?
C46 C41 C40 123.3(5) . . ?
C41 C42 C43 120.6(5) . . ?
C44 C43 C42 120.9(5) . . ?
C43 C44 C45 118.7(5) . . ?
C43 C44 S5 122.3(4) . . ?
C45 C44 S5 119.0(4) . . ?
C46 C45 C44 119.7(5) . . ?
C45 C46 C41 123.3(4) . . ?
C101 C100 C102 125.7(4) . 2_665 ?
C101 C100 C102 40.6 . . ?
C102 C100 C102 93.1(4) 2_665 . ?
C100 C101 C102 101.0 . . ?
C100 C102 C101 118.4(4) 2_665 . ?
C100 C102 C100 86.9(4) 2_665 . ?
C101 C102 C100 38.4 . . ?

loop_
_geom_bond_atom_site_label_1
_geom_bond_atom_site_label_2
_geom_bond_distance
_geom_bond_site_symmetry_2
_geom_bond_publ_flag
Rh1 S1 2.3111(11) . ?
Rh1 P1 2.3368(11) . ?
Rh1 S4 2.3585(12) . ?
Rh1 Cl1 2.3954(12) . ?
Rh1 S2 2.4168(12) . ?
Rh1 Mo3 2.8827(5) . ?
Rh1 Mo1 2.9347(6) . ?
Rh1 Mo2 2.9537(6) . ?
Mo1 S2 2.3106(13) . ?
Mo1 S3 2.3172(12) . ?
Mo1 C3 2.332(3) . ?
Mo1 S1 2.3397(13) . ?
Mo1 C4 2.343(3) . ?
Mo1 C2 2.351(3) . ?
Mo1 C5 2.370(3) . ?
Mo1 C1 2.374(3) . ?
Mo1 Mo3 2.8119(6) . ?
Mo1 Mo2 2.8500(6) . ?
Mo2 S4 2.2952(12) . ?
Mo2 C8 2.314(3) . ?
Mo2 C9 2.315(3) . ?
Mo2 S3 2.3180(12) . ?
Mo2 S1 2.3312(11) . ?
Mo2 C7 2.347(3) . ?
Mo2 C10 2.349(3) . ?
Mo2 C11 2.368(3) . ?
Mo2 Mo3 2.8383(6) . ?
Mo3 C49 2.313(12) . ?
Mo3 S3 2.3188(13) . ?
Mo3 S2 2.3200(12) . ?
Mo3 C48 2.325(10) . ?
Mo3 S4 2.3251(12) . ?
Mo3 C50 2.327(14) . ?
Mo3 C47 2.347(9) . ?
Mo3 C51 2.348(12) . ?
Mo3 C13 2.373(8) . ?
Mo3 C17 2.375(8) . ?
Mo3 C14 2.388(9) . ?
Mo3 C16 2.391(8) . ?
P1 C19 1.832(2) . ?
P1 C31 1.833(2) . ?
P1 C25 1.843(2) . ?
C1 C2 1.4200 . ?
C1 C5 1.4200 . ?
C2 C3 1.4200 . ?
C3 C4 1.4200 . ?
C4 C5 1.4200 . ?
C5 C6 1.474(6) . ?
C7 C8 1.4200 . ?
C7 C11 1.4200 . ?
C8 C9 1.4200 . ?
C9 C10 1.4200 . ?
C10 C11 1.4200 . ?
C11 C12 1.493(5) . ?
C13 C17 1.4200 . ?
C13 C14 1.4200 . ?
C14 C15 1.4200 . ?
C15 C16 1.4200 . ?
C16 C17 1.4200 . ?
C17 C18 1.426(12) . ?
C19 C20 1.3900 . ?
C19 C24 1.3900 . ?
C20 C21 1.3900 . ?
C21 C22 1.3900 . ?
C22 C23 1.3900 . ?
C23 C24 1.3900 . ?
C25 C26 1.3900 . ?
C25 C30 1.3900 . ?
C26 C27 1.3900 . ?
C27 C28 1.3900 . ?
C28 C29 1.3900 . ?
C29 C30 1.3900 . ?
C31 C32 1.3900 . ?
C31 C36 1.3900 . ?
C32 C33 1.3900 . ?
C33 C34 1.3900 . ?
C34 C35 1.3900 . ?
C35 C36 1.3900 . ?
C47 C48 1.4200 . ?
C47 C51 1.4200 . ?
C48 C49 1.4200 . ?
C49 C50 1.4200 . ?
C50 C51 1.4200 . ?
C51 C52 1.526(18) . ?
S5 O2 1.400(4) . ?
S5 O1 1.405(3) . ?
S5 O3 1.408(4) . ?
S5 C44 1.771(5) . ?
C40 C41 1.541(7) . ?
C41 C42 1.363(6) . ?
C41 C46 1.386(6) . ?
C42 C43 1.396(6) . ?
C43 C44 1.361(6) . ?
C44 C45 1.380(6) . ?
C45 C46 1.344(6) . ?
C100 C101 1.2496 . ?
C100 C102 1.294(8) 2_665 ?
C100 C102 1.9745 . ?
C101 C102 1.3083 . ?
C102 C100 1.294(8) 2_665 ?
